data_7013517
loop_
_publ_author_name
'Steel, Peter J.'
'Sumby, Christopher J.'

_publ_section_title
;
 Coordination chemistry of di-2-pyridylmethane and related bridging
 ligands with silver(i), copper(ii), palladium(ii) and zinc(ii)
;
_journal_issue 23
_journal_name_full 'Dalton Transactions'
_journal_page_first 4505
_journal_paper_doi 10.1039/b309479k
_journal_year 2003
_chemical_formula_sum 'C54 H49 Cu6 N19 O26'
_chemical_formula_weight 1761.36
_chemical_name_common 11
_chemical_name_systematic
;
?
;
_space_group_IT_number 14
_symmetry_cell_setting monoclinic
_symmetry_space_group_name_Hall '-P 2ybc'
_symmetry_space_group_name_H-M 'P 1 21/c 1'
_atom_sites_solution_hydrogens geom
_atom_sites_solution_primary direct
_atom_sites_solution_secondary difmap
_audit_creation_method SHELXL-97
_cell_angle_alpha 90.00
_cell_angle_beta 107.596(4)
_cell_angle_gamma 90.00
_cell_formula_units_Z 4
_cell_length_a 14.473(4)
_cell_length_b 24.872(7)
_cell_length_c 20.202(6)
_cell_measurement_reflns_used 7515
_cell_measurement_temperature 168(2)
_cell_measurement_theta_max 26.28
_cell_measurement_theta_min 2.24
_cell_volume 6932(3)
_computing_cell_refinement 'Bruker SMART'
_computing_data_collection 'Bruker SMART'
_computing_data_reduction 'Bruker SAINT'
_computing_molecular_graphics 'Bruker SHELXTL'
_computing_publication_material 'Bruker SHELXTL'
_computing_structure_refinement 'SHELXL-97 (Sheldrick, 1997)'
_computing_structure_solution 'SHELXS-97 (Sheldrick, 1990)'
_diffrn_ambient_temperature 168(2)
_diffrn_measured_fraction_theta_full 0.988
_diffrn_measured_fraction_theta_max 0.988
_diffrn_measurement_device_type 'CCD area detector'
_diffrn_measurement_method 'phi and omega scans'
_diffrn_radiation_monochromator graphite
_diffrn_radiation_source 'fine-focus sealed tube'
_diffrn_radiation_type MoK\a
_diffrn_radiation_wavelength 0.71073
_diffrn_reflns_av_R_equivalents 0.0397
_diffrn_reflns_av_sigmaI/netI 0.0693
_diffrn_reflns_limit_h_max 17
_diffrn_reflns_limit_h_min -15
_diffrn_reflns_limit_k_max 30
_diffrn_reflns_limit_k_min -28
_diffrn_reflns_limit_l_max 25
_diffrn_reflns_limit_l_min -18
_diffrn_reflns_number 50777
_diffrn_reflns_theta_full 26.38
_diffrn_reflns_theta_max 26.38
_diffrn_reflns_theta_min 1.95
_exptl_absorpt_coefficient_mu 1.901
_exptl_absorpt_correction_T_max 0.5727
_exptl_absorpt_correction_T_min 0.4499
_exptl_absorpt_correction_type multi-scan
_exptl_absorpt_process_details 'Blessing, Acta Cryst. (1995) A51 33-38'
_exptl_crystal_colour blue
_exptl_crystal_density_diffrn 1.688
_exptl_crystal_density_meas 0
_exptl_crystal_density_method 'not measured'
_exptl_crystal_description block
_exptl_crystal_F_000 3552
_exptl_crystal_size_max 0.50
_exptl_crystal_size_mid 0.50
_exptl_crystal_size_min 0.33
_refine_diff_density_max 0.432
_refine_diff_density_min -0.374
_refine_diff_density_rms 0.064
_refine_ls_extinction_method none
_refine_ls_goodness_of_fit_ref 0.876
_refine_ls_hydrogen_treatment mixed
_refine_ls_matrix_type full
_refine_ls_number_parameters 971
_refine_ls_number_reflns 14005
_refine_ls_number_restraints 57
_refine_ls_restrained_S_all 0.900
_refine_ls_R_factor_all 0.0646
_refine_ls_R_factor_gt 0.0293
_refine_ls_shift/su_max 0.002
_refine_ls_shift/su_mean 0.000
_refine_ls_structure_factor_coef Fsqd
_refine_ls_weighting_details 'calc w=1/[\s^2^(Fo^2^)+(0.0261P)^2^+0.0000P] where P=(Fo^2^+2Fc^2^)/3'
_refine_ls_weighting_scheme calc
_refine_ls_wR_factor_gt 0.0567
_refine_ls_wR_factor_ref 0.0615
_reflns_number_gt 8660
_reflns_number_total 14005
_reflns_threshold_expression >2sigma(I)
_cod_data_source_file b309479k.txt
_cod_data_source_block Compound-11
_cod_depositor_comments
;
The following automatic conversions were performed:
'_symmetry_cell_setting' value 'Monoclinic' changed to 'monoclinic'
according to '/home/saulius/struct/CIF-dictionaries/cif_core.dic'
dictionary named 'cif_core.dic' version 2.4.1 from
2010-06-29.

'_exptl_absorpt_correction_type' value 'multiscan' changed to
'multi-scan' according to
'/home/saulius/struct/CIF-dictionaries/cif_core.dic' dictionary named
'cif_core.dic' version 2.4.1 from 2010-06-29.

Automatic conversion script
Id: cif_fix_enum 1527 2010-12-29 10:47:43Z saulius 
;
_cod_original_sg_symbol_H-M P2(1)/c
_cod_database_code 7013517

loop_
_symmetry_equiv_pos_as_xyz
'x, y, z'
'-x, y+1/2, -z+1/2'
'-x, -y, -z'
'x, -y-1/2, z-1/2'

loop_
_atom_site_label
_atom_site_type_symbol
_atom_site_fract_x
_atom_site_fract_y
_atom_site_fract_z
_atom_site_U_iso_or_equiv
_atom_site_adp_type
_atom_site_occupancy
_atom_site_symmetry_multiplicity
_atom_site_calc_flag
_atom_site_refinement_flags
_atom_site_disorder_assembly
_atom_site_disorder_group
Cu1 Cu 0.35172(2) 0.423140(13) 0.310914(16) 0.02110(9) Uani 1 1 d . . .
Cu2 Cu 0.18326(3) 0.422216(13) 0.186273(16) 0.02123(9) Uani 1 1 d . . .
Cu3 Cu 0.20889(3) 0.299490(13) 0.287088(16) 0.02280(9) Uani 1 1 d . . .
Cu4 Cu 0.34566(3) 0.307998(13) 0.200771(16) 0.02269(9) Uani 1 1 d . . .
Cu5 Cu -0.03680(3) 0.365350(13) 0.093608(17) 0.02512(9) Uani 1 1 d . . .
Cu6 Cu 0.58017(3) 0.374580(14) 0.393269(17) 0.02696(10) Uani 1 1 d . . .
N1 N 0.25823(18) 0.30412(8) 0.38976(11) 0.0236(6) Uani 1 1 d . . .
C2 C 0.3556(2) 0.30818(10) 0.41461(13) 0.0222(7) Uani 1 1 d . . .
C3 C 0.4020(2) 0.31270(11) 0.48550(13) 0.0318(8) Uani 1 1 d . . .
H3A H 0.4707 0.3146 0.5028 0.038 Uiso 1 1 calc R . .
C4 C 0.3462(3) 0.31434(11) 0.53069(15) 0.0362(8) Uani 1 1 d . . .
H4A H 0.3766 0.3174 0.5793 0.043 Uiso 1 1 calc R . .
C5 C 0.2463(3) 0.31157(11) 0.50475(15) 0.0353(8) Uani 1 1 d . . .
H5A H 0.2073 0.3136 0.5350 0.042 Uiso 1 1 calc R . .
C6 C 0.2039(2) 0.30572(10) 0.43373(14) 0.0292(7) Uani 1 1 d . . .
H6A H 0.1354 0.3028 0.4156 0.035 Uiso 1 1 calc R . .
C10 C 0.4105(2) 0.31081(11) 0.35964(13) 0.0228(7) Uani 1 1 d . . .
O11 O 0.44295(13) 0.36412(7) 0.35706(8) 0.0205(4) Uani 1 1 d . . .
O12 O 0.34622(13) 0.29507(7) 0.29632(8) 0.0226(5) Uani 1 1 d . . .
N11 N 0.58550(18) 0.29641(9) 0.39896(11) 0.0299(6) Uani 1 1 d . . .
C12 C 0.4974(2) 0.27261(11) 0.37899(13) 0.0253(7) Uani 1 1 d . . .
C13 C 0.4889(3) 0.21697(12) 0.37753(14) 0.0403(9) Uani 1 1 d . . .
H13A H 0.4269 0.2004 0.3636 0.048 Uiso 1 1 calc R . .
C14 C 0.5726(3) 0.18589(13) 0.39669(17) 0.0592(12) Uani 1 1 d . . .
H14A H 0.5683 0.1478 0.3970 0.071 Uiso 1 1 calc R . .
C15 C 0.6621(3) 0.21077(14) 0.41527(17) 0.0611(12) Uani 1 1 d . . .
H15A H 0.7199 0.1900 0.4271 0.073 Uiso 1 1 calc R . .
C16 C 0.6666(2) 0.26595(13) 0.41647(15) 0.0452(9) Uani 1 1 d . . .
H16A H 0.7281 0.2831 0.4299 0.054 Uiso 1 1 calc R . .
N21 N 0.29450(17) 0.31525(8) 0.09802(11) 0.0221(6) Uani 1 1 d . . .
C22 C 0.1966(2) 0.31512(10) 0.07347(13) 0.0207(7) Uani 1 1 d . . .
C23 C 0.1489(2) 0.32187(10) 0.00314(13) 0.0270(7) Uani 1 1 d . . .
H23A H 0.0801 0.3213 -0.0138 0.032 Uiso 1 1 calc R . .
C24 C 0.2038(3) 0.32949(11) -0.04195(14) 0.0340(8) Uani 1 1 d . . .
H24A H 0.1725 0.3340 -0.0902 0.041 Uiso 1 1 calc R . .
C25 C 0.3034(3) 0.33043(11) -0.01667(15) 0.0350(8) Uani 1 1 d . . .
H25A H 0.3415 0.3363 -0.0470 0.042 Uiso 1 1 calc R . .
C26 C 0.3470(2) 0.32274(11) 0.05354(14) 0.0311(8) Uani 1 1 d . . .
H26A H 0.4157 0.3227 0.0711 0.037 Uiso 1 1 calc R . .
C30 C 0.1423(2) 0.31068(10) 0.12901(13) 0.0208(7) Uani 1 1 d . . .
O31 O 0.21036(13) 0.29554(7) 0.19121(8) 0.0214(4) Uani 1 1 d . . .
O32 O 0.10069(13) 0.36116(7) 0.13472(8) 0.0206(4) Uani 1 1 d . . .
N31 N -0.02886(17) 0.28696(9) 0.08513(11) 0.0247(6) Uani 1 1 d . . .
C32 C 0.0629(2) 0.26785(11) 0.10857(12) 0.0214(7) Uani 1 1 d . . .
C33 C 0.0818(2) 0.21304(11) 0.11285(13) 0.0255(7) Uani 1 1 d . . .
H33A H 0.1465 0.2003 0.1302 0.031 Uiso 1 1 calc R . .
C34 C 0.0050(2) 0.17705(12) 0.09150(14) 0.0334(8) Uani 1 1 d . . .
H34A H 0.0165 0.1394 0.0935 0.040 Uiso 1 1 calc R . .
C35 C -0.0885(2) 0.19693(12) 0.06723(15) 0.0378(8) Uani 1 1 d . . .
H35A H -0.1420 0.1730 0.0520 0.045 Uiso 1 1 calc R . .
C36 C -0.1035(2) 0.25187(12) 0.06534(14) 0.0338(8) Uani 1 1 d . . .
H36A H -0.1679 0.2653 0.0497 0.041 Uiso 1 1 calc R . .
N41 N 0.31924(17) 0.44204(8) 0.39656(10) 0.0218(6) Uani 1 1 d . . .
C42 C 0.2247(2) 0.44058(10) 0.39376(13) 0.0203(7) Uani 1 1 d . . .
C43 C 0.1956(2) 0.44800(11) 0.45227(13) 0.0275(7) Uani 1 1 d . . .
H43A H 0.1288 0.4473 0.4491 0.033 Uiso 1 1 calc R . .
C44 C 0.2654(2) 0.45643(11) 0.51560(14) 0.0323(8) Uani 1 1 d . . .
H44A H 0.2471 0.4608 0.5567 0.039 Uiso 1 1 calc R . .
C45 C 0.3622(2) 0.45843(11) 0.51835(14) 0.0297(8) Uani 1 1 d . . .
H45A H 0.4108 0.4647 0.5612 0.036 Uiso 1 1 calc R . .
C46 C 0.3874(2) 0.45116(10) 0.45803(13) 0.0266(7) Uani 1 1 d . . .
H46A H 0.4537 0.4526 0.4599 0.032 Uiso 1 1 calc R . .
C50 C 0.1541(2) 0.43169(10) 0.31993(13) 0.0201(7) Uani 1 1 d . . .
O51 O 0.07065(14) 0.40730(8) 0.33122(9) 0.0331(5) Uani 1 1 d . . .
H51 H 0.0296 0.4004 0.2928 0.050 Uiso 1 1 calc R . .
O52 O 0.19648(13) 0.39876(7) 0.28105(8) 0.0196(4) Uani 1 1 d . . .
N51 N 0.14260(16) 0.49147(8) 0.22137(11) 0.0226(6) Uani 1 1 d . . .
C52 C 0.12687(19) 0.48698(10) 0.28354(13) 0.0202(6) Uani 1 1 d . . .
C53 C 0.0885(2) 0.52908(11) 0.31216(14) 0.0301(7) Uani 1 1 d . . .
H53A H 0.0787 0.5252 0.3563 0.036 Uiso 1 1 calc R . .
C54 C 0.0645(2) 0.57704(12) 0.27512(15) 0.0371(8) Uani 1 1 d . . .
H54A H 0.0366 0.6059 0.2932 0.045 Uiso 1 1 calc R . .
C55 C 0.0819(2) 0.58194(12) 0.21193(15) 0.0361(8) Uani 1 1 d . . .
H55A H 0.0679 0.6147 0.1866 0.043 Uiso 1 1 calc R . .
C56 C 0.1200(2) 0.53876(11) 0.18580(14) 0.0301(8) Uani 1 1 d . . .
H56A H 0.1307 0.5421 0.1418 0.036 Uiso 1 1 calc R . .
N61 N 0.21421(18) 0.44991(8) 0.10336(11) 0.0229(6) Uani 1 1 d . . .
C62 C 0.3078(2) 0.45522(10) 0.10701(14) 0.0238(7) Uani 1 1 d . . .
C63 C 0.3370(2) 0.46897(11) 0.04990(14) 0.0325(8) Uani 1 1 d . . .
H63A H 0.4039 0.4727 0.0542 0.039 Uiso 1 1 calc R . .
C64 C 0.2678(3) 0.47721(12) -0.01320(15) 0.0406(9) Uani 1 1 d . . .
H64A H 0.2863 0.4864 -0.0530 0.049 Uiso 1 1 calc R . .
C65 C 0.1712(3) 0.47188(11) -0.01761(14) 0.0351(8) Uani 1 1 d . . .
H65A H 0.1224 0.4772 -0.0607 0.042 Uiso 1 1 calc R . .
C66 C 0.1464(2) 0.45869(10) 0.04127(14) 0.0290(7) Uani 1 1 d . . .
H66A H 0.0798 0.4557 0.0382 0.035 Uiso 1 1 calc R . .
C70 C 0.3800(2) 0.44501(11) 0.17997(14) 0.0239(7) Uani 1 1 d . . .
O71 O 0.46833(16) 0.42753(9) 0.16918(11) 0.0446(6) Uani 1 1 d . . .
H71 H 0.4973 0.4065 0.2012 0.067 Uiso 1 1 calc R . .
O72 O 0.34184(13) 0.40659(7) 0.21488(8) 0.0204(4) Uani 1 1 d . . .
N71 N 0.37773(16) 0.49807(8) 0.28172(11) 0.0248(6) Uani 1 1 d . . .
C72 C 0.3989(2) 0.49855(11) 0.22132(14) 0.0259(7) Uani 1 1 d . . .
C73 C 0.4387(2) 0.54374(12) 0.19942(16) 0.0451(9) Uani 1 1 d . . .
H73A H 0.4529 0.5434 0.1565 0.054 Uiso 1 1 calc R . .
C74 C 0.4571(3) 0.58913(13) 0.24106(18) 0.0545(11) Uani 1 1 d . . .
H74A H 0.4856 0.6201 0.2276 0.065 Uiso 1 1 calc R . .
C75 C 0.4335(2) 0.58878(12) 0.30275(17) 0.0452(9) Uani 1 1 d . . .
H75A H 0.4445 0.6197 0.3316 0.054 Uiso 1 1 calc R . .
C76 C 0.3941(2) 0.54324(11) 0.32158(15) 0.0326(8) Uani 1 1 d . . .
H76A H 0.3778 0.5433 0.3637 0.039 Uiso 1 1 calc R . .
N110 N 0.5228(3) 0.26407(17) 0.21910(15) 0.0654(11) Uani 1 1 d . . .
O111 O 0.48534(15) 0.31235(9) 0.21519(10) 0.0404(6) Uani 1 1 d . . .
O112 O 0.6112(2) 0.26041(15) 0.23924(14) 0.1161(14) Uani 1 1 d . . .
O113 O 0.4665(2) 0.22570(11) 0.20151(13) 0.0733(9) Uani 1 1 d . . .
N120 N 0.0583(2) 0.23321(11) 0.27091(12) 0.0352(7) Uani 1 1 d . . .
O121 O 0.06962(14) 0.28556(8) 0.27211(9) 0.0304(5) Uani 1 1 d . . .
O122 O -0.02420(18) 0.21500(10) 0.25442(13) 0.0615(8) Uani 1 1 d . . .
O123 O 0.13231(18) 0.20474(8) 0.28648(10) 0.0445(6) Uani 1 1 d . . .
N130 N -0.08199(19) 0.44099(12) 0.17145(14) 0.0400(7) Uani 1 1 d . . .
O131 O -0.04140(15) 0.44166(7) 0.12197(10) 0.0342(5) Uani 1 1 d . . .
O132 O -0.10924(18) 0.48331(10) 0.19025(12) 0.0596(7) Uani 1 1 d . . .
O133 O -0.08875(17) 0.39605(9) 0.19797(11) 0.0520(7) Uani 1 1 d . . .
N140 N 0.6261(2) 0.45489(12) 0.32538(14) 0.0460(8) Uani 1 1 d . . .
O141 O 0.57183(15) 0.45094(8) 0.36606(11) 0.0370(5) Uani 1 1 d . . .
O142 O 0.64898(19) 0.50007(10) 0.31054(12) 0.0734(9) Uani 1 1 d . . .
O143 O 0.65231(19) 0.41180(11) 0.30427(12) 0.0643(8) Uani 1 1 d . . .
N150 N -0.1608(2) 0.39540(9) -0.02412(13) 0.0333(7) Uani 1 1 d . . .
O151 O -0.17172(14) 0.37218(7) 0.03131(10) 0.0327(5) Uani 1 1 d . . .
O152 O -0.07587(16) 0.40371(8) -0.02525(10) 0.0390(6) Uani 1 1 d . . .
O153 O -0.23336(16) 0.40792(8) -0.07131(11) 0.0476(6) Uani 1 1 d . . .
N160 N 0.6957(2) 0.40255(9) 0.51650(13) 0.0347(7) Uani 1 1 d . . .
O161 O 0.71270(14) 0.38634(8) 0.45977(10) 0.0362(5) Uani 1 1 d . . .
O162 O 0.76451(16) 0.41503(8) 0.56697(11) 0.0518(7) Uani 1 1 d . . .
O163 O 0.60958(16) 0.40487(8) 0.51682(10) 0.0390(6) Uani 1 1 d . . .
C81 C 0.1089(3) 0.55944(17) 0.5994(3) 0.1124(19) Uani 1 1 d U . .
H81A H 0.1611 0.5626 0.6433 0.169 Uiso 1 1 calc R . .
H81B H 0.0530 0.5806 0.6019 0.169 Uiso 1 1 calc R . .
H81C H 0.1315 0.5729 0.5614 0.169 Uiso 1 1 calc R . .
C82 C 0.0804(3) 0.5026(2) 0.5866(2) 0.0767(14) Uani 1 1 d . . .
N83 N 0.0603(3) 0.45922(16) 0.5773(2) 0.0971(14) Uani 1 1 d . . .
C85 C 0.8422(3) 0.30742(16) 0.3048(2) 0.0850(14) Uani 1 1 d . . .
H85A H 0.8816 0.3118 0.2734 0.128 Uiso 1 1 calc R . .
H85B H 0.8265 0.3428 0.3198 0.128 Uiso 1 1 calc R . .
H85C H 0.7822 0.2884 0.2807 0.128 Uiso 1 1 calc R . .
C86 C 0.8954(4) 0.2770(3) 0.3643(3) 0.1042(19) Uani 1 1 d . . .
N87 N 0.9338(4) 0.2514(3) 0.4093(2) 0.202(3) Uani 1 1 d U . .
C91 C 0.7472(3) 0.31749(16) 0.6832(2) 0.0803(14) Uani 1 1 d D . .
H91A H 0.7509 0.3555 0.6716 0.120 Uiso 1 1 calc R . .
H91B H 0.8123 0.3018 0.6964 0.120 Uiso 1 1 calc R . .
H91C H 0.7200 0.3143 0.7219 0.120 Uiso 1 1 calc R . .
C92 C 0.6849(3) 0.28895(19) 0.6227(2) 0.0699(13) Uani 1 1 d D . .
N93 N 0.6376(3) 0.26747(19) 0.5761(2) 0.1127(17) Uani 1 1 d D . .
C95 C 0.6549(6) 0.1195(4) 0.6215(4) 0.222(5) Uani 1 1 d . . .
H95A H 0.6656 0.0912 0.6567 0.333 Uiso 1 1 calc R . .
H95B H 0.6249 0.1507 0.6364 0.333 Uiso 1 1 calc R . .
H95C H 0.7172 0.1301 0.6156 0.333 Uiso 1 1 calc R . .
C96 C 0.5909(8) 0.0994(4) 0.5554(5) 0.171(5) Uani 1 1 d U . .
N97 N 0.5279(7) 0.0858(3) 0.4935(5) 0.234(5) Uani 1 1 d U . .
C100 C 0.6196(8) 0.5897(4) 0.1332(6) 0.109(5) Uani 0.387(4) 1 d PDU A 1
H10A H 0.6357 0.6047 0.0932 0.163 Uiso 0.387(4) 1 d PR A 1
H10B H 0.5671 0.6107 0.1418 0.163 Uiso 0.387(4) 1 d PR A 1
H10C H 0.5987 0.5523 0.1235 0.163 Uiso 0.387(4) 1 d PR A 1
C101 C 0.7008(9) 0.5911(5) 0.1933(7) 0.079(4) Uani 0.387(4) 1 d PDU A 1
N102 N 0.7685(6) 0.5819(3) 0.2384(4) 0.162(3) Uani 0.387(4) 1 d PDU A 1
C105 C 0.7685(6) 0.5819(3) 0.2384(4) 0.162(3) Uani 0.61 1 d PDU A 2
H10D H 0.7817 0.5450 0.2558 0.243 Uiso 0.613(4) 1 d PR A 2
H10E H 0.8286 0.5983 0.2353 0.243 Uiso 0.613(4) 1 d PR A 2
H10F H 0.7205 0.5813 0.1923 0.243 Uiso 0.613(4) 1 d PR A 2
C106 C 0.7324(5) 0.6119(3) 0.2837(4) 0.060(2) Uani 0.613(4) 1 d PD A 2
N107 N 0.7131(4) 0.6343(2) 0.3245(3) 0.090(2) Uani 0.613(4) 1 d PD A 2

loop_
_atom_site_aniso_label
_atom_site_aniso_U_11
_atom_site_aniso_U_22
_atom_site_aniso_U_33
_atom_site_aniso_U_23
_atom_site_aniso_U_13
_atom_site_aniso_U_12
Cu1 0.0250(2) 0.01825(19) 0.01989(17) -0.00091(14) 0.00654(16) 0.00214(16)
Cu2 0.0275(2) 0.01703(19) 0.01844(17) 0.00002(14) 0.00582(16) -0.00053(16)
Cu3 0.0255(2) 0.0229(2) 0.01935(18) 0.00046(15) 0.00587(16) -0.00281(16)
Cu4 0.0224(2) 0.0249(2) 0.02069(18) -0.00235(15) 0.00630(16) 0.00140(16)
Cu5 0.0226(2) 0.0233(2) 0.02585(19) 0.00096(15) 0.00196(17) -0.00040(16)
Cu6 0.0212(2) 0.0263(2) 0.0298(2) -0.00331(16) 0.00227(17) 0.00257(17)
N1 0.0335(17) 0.0169(13) 0.0234(13) 0.0024(10) 0.0132(12) -0.0003(12)
C2 0.033(2) 0.0114(15) 0.0232(15) 0.0021(12) 0.0097(14) -0.0020(13)
C3 0.044(2) 0.0271(18) 0.0208(15) 0.0011(13) 0.0047(15) -0.0062(15)
C4 0.058(3) 0.0272(18) 0.0210(16) 0.0000(13) 0.0087(17) -0.0066(17)
C5 0.056(3) 0.0271(18) 0.0317(18) 0.0006(14) 0.0267(18) -0.0017(17)
C6 0.036(2) 0.0216(17) 0.0324(17) 0.0028(13) 0.0141(16) -0.0004(15)
C10 0.0267(18) 0.0198(16) 0.0195(14) -0.0013(12) 0.0034(13) -0.0018(14)
O11 0.0193(11) 0.0175(10) 0.0222(10) 0.0025(8) 0.0026(9) 0.0023(9)
O12 0.0216(12) 0.0263(11) 0.0184(10) -0.0018(8) 0.0041(9) -0.0009(9)
N11 0.0309(17) 0.0261(14) 0.0266(13) -0.0032(11) -0.0005(12) 0.0132(13)
C12 0.030(2) 0.0221(17) 0.0187(15) -0.0008(12) -0.0008(14) 0.0052(14)
C13 0.053(2) 0.0260(19) 0.0326(18) -0.0013(14) -0.0004(17) 0.0014(17)
C14 0.085(3) 0.025(2) 0.047(2) -0.0047(16) -0.012(2) 0.023(2)
C15 0.059(3) 0.044(2) 0.057(2) -0.0152(19) -0.018(2) 0.031(2)
C16 0.031(2) 0.047(2) 0.046(2) -0.0087(17) -0.0058(17) 0.0193(17)
N21 0.0257(16) 0.0191(13) 0.0235(13) -0.0048(10) 0.0103(12) -0.0024(11)
C22 0.0302(19) 0.0100(14) 0.0240(15) -0.0034(11) 0.0113(14) -0.0012(13)
C23 0.031(2) 0.0258(17) 0.0220(15) -0.0017(12) 0.0053(15) 0.0000(14)
C24 0.057(3) 0.0241(18) 0.0212(16) 0.0006(13) 0.0118(17) -0.0009(16)
C25 0.055(3) 0.0288(19) 0.0301(17) -0.0047(14) 0.0254(18) -0.0058(17)
C26 0.033(2) 0.0306(18) 0.0345(17) -0.0070(14) 0.0172(16) -0.0075(15)
C30 0.0214(17) 0.0209(16) 0.0181(14) -0.0011(12) 0.0028(13) 0.0009(13)
O31 0.0212(12) 0.0241(11) 0.0183(10) -0.0001(8) 0.0050(9) 0.0009(9)
O32 0.0195(12) 0.0164(10) 0.0236(10) -0.0047(8) 0.0031(9) 0.0001(8)
N31 0.0229(15) 0.0223(14) 0.0260(13) -0.0014(10) 0.0028(11) -0.0052(12)
C32 0.0283(19) 0.0229(16) 0.0124(13) -0.0006(11) 0.0053(13) -0.0026(14)
C33 0.032(2) 0.0226(17) 0.0225(15) 0.0001(12) 0.0088(14) 0.0014(14)
C34 0.047(2) 0.0218(17) 0.0328(17) -0.0016(13) 0.0148(17) -0.0074(16)
C35 0.040(2) 0.0300(19) 0.0400(19) -0.0050(15) 0.0067(17) -0.0183(17)
C36 0.026(2) 0.038(2) 0.0345(18) -0.0006(15) 0.0047(15) -0.0058(16)
N41 0.0238(16) 0.0190(13) 0.0220(12) -0.0023(10) 0.0057(11) 0.0026(11)
C42 0.0264(19) 0.0115(14) 0.0225(15) 0.0003(11) 0.0066(14) 0.0004(13)
C43 0.0272(19) 0.0298(18) 0.0274(16) -0.0009(13) 0.0115(15) 0.0038(14)
C44 0.045(2) 0.0316(19) 0.0231(16) -0.0029(13) 0.0149(16) 0.0049(16)
C45 0.035(2) 0.0266(18) 0.0226(16) -0.0028(13) 0.0019(15) 0.0039(15)
C46 0.0245(19) 0.0250(17) 0.0272(16) -0.0046(13) 0.0031(14) 0.0021(14)
C50 0.0170(17) 0.0218(16) 0.0226(15) -0.0010(12) 0.0074(13) -0.0024(13)
O51 0.0290(14) 0.0397(13) 0.0309(11) -0.0030(10) 0.0097(10) -0.0075(11)
O52 0.0233(12) 0.0170(10) 0.0188(9) 0.0009(8) 0.0066(9) 0.0017(9)
N51 0.0272(16) 0.0168(13) 0.0223(12) -0.0011(10) 0.0052(11) 0.0007(11)
C52 0.0161(17) 0.0205(16) 0.0225(15) -0.0021(12) 0.0040(13) -0.0018(13)
C53 0.029(2) 0.0306(19) 0.0307(17) -0.0065(14) 0.0095(15) 0.0029(15)
C54 0.038(2) 0.0274(18) 0.044(2) -0.0098(15) 0.0100(17) 0.0083(16)
C55 0.045(2) 0.0219(18) 0.0364(18) 0.0037(14) 0.0045(16) 0.0087(16)
C56 0.037(2) 0.0235(17) 0.0264(16) 0.0023(13) 0.0048(15) 0.0034(15)
N61 0.0311(16) 0.0164(13) 0.0195(12) 0.0004(10) 0.0050(12) 0.0002(11)
C62 0.033(2) 0.0146(15) 0.0253(15) 0.0002(12) 0.0117(15) 0.0028(14)
C63 0.041(2) 0.0308(18) 0.0300(17) 0.0035(14) 0.0180(16) -0.0023(15)
C64 0.064(3) 0.035(2) 0.0311(18) 0.0069(15) 0.0266(19) 0.0003(19)
C65 0.055(3) 0.0242(18) 0.0208(16) 0.0038(13) 0.0040(16) 0.0024(17)
C66 0.036(2) 0.0206(17) 0.0276(16) 0.0018(13) 0.0055(15) 0.0006(14)
C70 0.0228(19) 0.0245(17) 0.0270(16) 0.0035(13) 0.0114(14) 0.0020(14)
O71 0.0380(15) 0.0522(16) 0.0495(15) 0.0132(11) 0.0220(12) 0.0100(12)
O72 0.0232(12) 0.0191(10) 0.0197(10) 0.0004(8) 0.0079(9) -0.0003(9)
N71 0.0271(16) 0.0193(13) 0.0262(13) 0.0005(10) 0.0054(12) 0.0007(11)
C72 0.0228(19) 0.0234(17) 0.0292(16) 0.0032(13) 0.0045(14) -0.0023(14)
C73 0.057(3) 0.040(2) 0.0394(19) 0.0045(16) 0.0154(18) -0.0179(19)
C74 0.070(3) 0.035(2) 0.052(2) 0.0039(17) 0.009(2) -0.0264(19)
C75 0.060(3) 0.0212(19) 0.045(2) -0.0046(15) 0.0027(19) -0.0088(17)
C76 0.035(2) 0.0242(18) 0.0337(17) -0.0049(14) 0.0035(15) -0.0037(15)
N110 0.047(3) 0.113(3) 0.0309(17) -0.016(2) 0.0054(17) 0.039(2)
O111 0.0231(13) 0.0526(15) 0.0468(14) -0.0094(11) 0.0126(11) 0.0041(12)
O112 0.048(2) 0.217(4) 0.071(2) -0.030(2) -0.0004(17) 0.074(2)
O113 0.107(3) 0.0549(19) 0.0468(16) -0.0058(14) 0.0062(17) 0.0402(17)
N120 0.043(2) 0.0399(19) 0.0263(14) -0.0070(13) 0.0166(14) -0.0165(16)
O121 0.0316(13) 0.0267(12) 0.0347(12) -0.0036(9) 0.0126(10) -0.0067(10)
O122 0.0496(18) 0.0649(18) 0.0762(18) -0.0241(14) 0.0282(15) -0.0372(15)
O123 0.0611(18) 0.0307(14) 0.0401(13) 0.0044(10) 0.0128(12) 0.0016(12)
N130 0.0325(19) 0.0441(19) 0.0356(16) -0.0077(14) -0.0013(14) 0.0088(15)
O131 0.0353(14) 0.0258(12) 0.0384(12) -0.0015(10) 0.0067(11) 0.0045(10)
O132 0.0626(19) 0.0543(17) 0.0594(16) -0.0192(13) 0.0148(14) 0.0208(14)
O133 0.0636(19) 0.0504(16) 0.0450(14) 0.0074(12) 0.0209(13) 0.0042(14)
N140 0.047(2) 0.046(2) 0.0350(17) 0.0072(15) -0.0022(15) -0.0113(17)
O141 0.0316(14) 0.0278(13) 0.0505(14) 0.0004(10) 0.0107(12) -0.0014(10)
O142 0.085(2) 0.0569(19) 0.0701(18) 0.0214(14) 0.0110(16) -0.0283(16)
O143 0.086(2) 0.0623(19) 0.0556(16) -0.0094(14) 0.0384(15) -0.0082(16)
N150 0.0377(19) 0.0214(15) 0.0308(15) 0.0001(12) -0.0049(14) -0.0038(13)
O151 0.0263(13) 0.0321(12) 0.0335(12) 0.0099(10) -0.0001(10) -0.0016(10)
O152 0.0324(15) 0.0494(15) 0.0328(12) 0.0039(10) 0.0061(11) -0.0086(12)
O153 0.0435(16) 0.0377(14) 0.0427(14) 0.0124(11) -0.0154(12) -0.0045(11)
N160 0.039(2) 0.0224(15) 0.0353(16) 0.0008(12) 0.0002(15) 0.0008(14)
O161 0.0231(13) 0.0430(14) 0.0370(13) -0.0042(10) 0.0010(10) 0.0021(10)
O162 0.0454(16) 0.0463(15) 0.0432(14) -0.0079(11) -0.0173(12) -0.0034(12)
O163 0.0340(16) 0.0444(14) 0.0375(13) -0.0020(10) 0.0089(12) 0.0020(12)
C81 0.076(4) 0.079(4) 0.205(6) -0.045(4) 0.078(4) -0.024(3)
C82 0.056(3) 0.081(4) 0.118(4) -0.015(3) 0.063(3) -0.006(3)
N83 0.108(4) 0.071(3) 0.139(4) -0.011(3) 0.079(3) -0.019(3)
C85 0.086(4) 0.066(3) 0.099(4) -0.008(3) 0.023(3) 0.002(3)
C86 0.080(4) 0.178(6) 0.067(3) 0.007(4) 0.041(3) 0.039(4)
N87 0.184(6) 0.360(8) 0.086(4) 0.074(4) 0.077(4) 0.160(6)
C91 0.052(3) 0.081(3) 0.105(4) 0.029(3) 0.019(3) -0.001(2)
C92 0.056(3) 0.089(4) 0.069(3) 0.033(3) 0.025(3) 0.025(3)
N93 0.105(4) 0.150(4) 0.067(3) 0.000(3) 0.002(3) 0.031(3)
C95 0.131(8) 0.330(13) 0.253(11) 0.073(10) 0.131(8) 0.072(8)
C96 0.171(11) 0.178(9) 0.228(10) 0.079(9) 0.156(8) 0.059(8)
N97 0.281(11) 0.133(5) 0.420(12) 0.036(8) 0.305(10) 0.013(6)
C100 0.144(12) 0.076(8) 0.172(12) 0.077(8) 0.146(10) 0.065(8)
C101 0.099(12) 0.053(7) 0.116(11) -0.007(8) 0.079(9) 0.002(8)
N102 0.199(8) 0.117(5) 0.215(8) 0.009(5) 0.131(6) -0.021(5)
C105 0.199(8) 0.117(5) 0.215(8) 0.009(5) 0.131(6) -0.021(5)
C106 0.063(5) 0.053(4) 0.080(5) -0.033(4) 0.045(4) -0.034(4)
N107 0.081(5) 0.084(5) 0.112(5) -0.044(4) 0.042(4) -0.033(4)

loop_
_atom_type_symbol
_atom_type_description
_atom_type_scat_dispersion_real
_atom_type_scat_dispersion_imag
_atom_type_scat_source
C C 0.0033 0.0016 'International Tables Vol C Tables 4.2.6.8 and 6.1.1.4'
H H 0.0000 0.0000 'International Tables Vol C Tables 4.2.6.8 and 6.1.1.4'
N N 0.0061 0.0033 'International Tables Vol C Tables 4.2.6.8 and 6.1.1.4'
O O 0.0106 0.0060 'International Tables Vol C Tables 4.2.6.8 and 6.1.1.4'
Cu Cu 0.3201 1.2651 'International Tables Vol C Tables 4.2.6.8 and 6.1.1.4'

loop_
_geom_angle_atom_site_label_1
_geom_angle_atom_site_label_2
_geom_angle_atom_site_label_3
_geom_angle
_geom_angle_site_symmetry_1
_geom_angle_site_symmetry_3
_geom_angle_publ_flag
O72 Cu1 N41 162.82(9) . . ?
O72 Cu1 O11 98.53(7) . . ?
N41 Cu1 O11 93.69(8) . . ?
O72 Cu1 N71 82.43(8) . . ?
N41 Cu1 N71 98.63(9) . . ?
O11 Cu1 N71 130.92(8) . . ?
O72 Cu1 O52 84.74(7) . . ?
N41 Cu1 O52 79.34(8) . . ?
O11 Cu1 O52 113.27(7) . . ?
N71 Cu1 O52 115.66(8) . . ?
O72 Cu1 Cu2 49.44(5) . . ?
N41 Cu1 Cu2 113.39(7) . . ?
O11 Cu1 Cu2 130.84(5) . . ?
N71 Cu1 Cu2 86.36(6) . . ?
O52 Cu1 Cu2 41.87(4) . . ?
O52 Cu2 N61 161.90(9) . . ?
O52 Cu2 O32 98.53(7) . . ?
N61 Cu2 O32 94.31(8) . . ?
O52 Cu2 N51 82.13(8) . . ?
N61 Cu2 N51 99.48(9) . . ?
O32 Cu2 N51 129.37(8) . . ?
O52 Cu2 O72 84.59(7) . . ?
N61 Cu2 O72 78.55(8) . . ?
O32 Cu2 O72 113.98(7) . . ?
N51 Cu2 O72 116.45(8) . . ?
O52 Cu2 Cu1 49.50(5) . . ?
N61 Cu2 Cu1 112.43(7) . . ?
O32 Cu2 Cu1 131.26(5) . . ?
N51 Cu2 Cu1 86.94(6) . . ?
O72 Cu2 Cu1 41.64(4) . . ?
O12 Cu3 O31 76.94(7) . . ?
O12 Cu3 O121 166.27(8) . . ?
O31 Cu3 O121 98.99(7) . . ?
O12 Cu3 N1 82.43(9) . . ?
O31 Cu3 N1 159.31(9) . . ?
O121 Cu3 N1 101.45(9) . . ?
O12 Cu3 Cu4 39.46(5) . . ?
O31 Cu3 Cu4 38.86(5) . . ?
O121 Cu3 Cu4 137.84(5) . . ?
N1 Cu3 Cu4 120.61(7) . . ?
O31 Cu4 O12 76.94(7) . . ?
O31 Cu4 O111 173.41(9) . . ?
O12 Cu4 O111 99.58(8) . . ?
O31 Cu4 N21 82.19(8) . . ?
O12 Cu4 N21 159.10(9) . . ?
O111 Cu4 N21 101.08(9) . . ?
O31 Cu4 Cu3 39.14(5) . . ?
O12 Cu4 Cu3 39.17(5) . . ?
O111 Cu4 Cu3 138.36(6) . . ?
N21 Cu4 Cu3 120.48(7) . . ?
O32 Cu5 N31 84.44(8) . . ?
O32 Cu5 O151 167.04(8) . . ?
N31 Cu5 O151 95.86(9) . . ?
O32 Cu5 O131 92.75(8) . . ?
N31 Cu5 O131 168.61(9) . . ?
O151 Cu5 O131 89.36(8) . . ?
O11 Cu6 N11 84.55(9) . . ?
O11 Cu6 O141 93.17(8) . . ?
N11 Cu6 O141 167.54(9) . . ?
O11 Cu6 O161 161.47(8) . . ?
N11 Cu6 O161 95.35(9) . . ?
O141 Cu6 O161 90.68(8) . . ?
C2 N1 C6 120.2(2) . . ?
C2 N1 Cu3 113.52(18) . . ?
C6 N1 Cu3 126.2(2) . . ?
N1 C2 C3 121.0(3) . . ?
N1 C2 C10 116.1(2) . . ?
C3 C2 C10 122.8(3) . . ?
C2 C3 C4 118.9(3) . . ?
C5 C4 C3 119.9(3) . . ?
C4 C5 C6 118.8(3) . . ?
N1 C6 C5 121.3(3) . . ?
O12 C10 O11 111.6(2) . . ?
O12 C10 C12 109.2(2) . . ?
O11 C10 C12 109.6(2) . . ?
O12 C10 C2 107.6(2) . . ?
O11 C10 C2 108.3(2) . . ?
C12 C10 C2 110.6(2) . . ?
C10 O11 Cu6 115.57(15) . . ?
C10 O11 Cu1 121.61(16) . . ?
Cu6 O11 Cu1 122.62(9) . . ?
C10 O12 Cu3 116.90(16) . . ?
C10 O12 Cu4 131.61(16) . . ?
Cu3 O12 Cu4 101.37(8) . . ?
C16 N11 C12 119.9(3) . . ?
C16 N11 Cu6 126.2(2) . . ?
C12 N11 Cu6 113.73(18) . . ?
N11 C12 C13 120.8(3) . . ?
N11 C12 C10 115.7(2) . . ?
C13 C12 C10 123.5(3) . . ?
C12 C13 C14 119.0(3) . . ?
C15 C14 C13 119.5(3) . . ?
C16 C15 C14 119.2(3) . . ?
N11 C16 C15 121.5(3) . . ?
C22 N21 C26 119.5(2) . . ?
C22 N21 Cu4 113.61(18) . . ?
C26 N21 Cu4 126.8(2) . . ?
N21 C22 C23 121.1(3) . . ?
N21 C22 C30 115.9(2) . . ?
C23 C22 C30 122.8(3) . . ?
C22 C23 C24 118.7(3) . . ?
C25 C24 C23 120.1(3) . . ?
C24 C25 C26 118.7(3) . . ?
N21 C26 C25 121.9(3) . . ?
O31 C30 O32 111.7(2) . . ?
O31 C30 C32 108.9(2) . . ?
O32 C30 C32 109.6(2) . . ?
O31 C30 C22 107.2(2) . . ?
O32 C30 C22 108.5(2) . . ?
C32 C30 C22 110.9(2) . . ?
C30 O31 Cu4 117.69(16) . . ?
C30 O31 Cu3 131.80(16) . . ?
Cu4 O31 Cu3 102.00(8) . . ?
C30 O32 Cu5 115.25(15) . . ?
C30 O32 Cu2 120.71(15) . . ?
Cu5 O32 Cu2 124.01(9) . . ?
C36 N31 C32 119.2(2) . . ?
C36 N31 Cu5 127.2(2) . . ?
C32 N31 Cu5 113.28(18) . . ?
N31 C32 C33 121.4(3) . . ?
N31 C32 C30 115.3(2) . . ?
C33 C32 C30 123.3(3) . . ?
C32 C33 C34 119.3(3) . . ?
C35 C34 C33 119.0(3) . . ?
C36 C35 C34 119.4(3) . . ?
N31 C36 C35 121.7(3) . . ?
C46 N41 C42 119.4(2) . . ?
C46 N41 Cu1 122.8(2) . . ?
C42 N41 Cu1 117.45(17) . . ?
N41 C42 C43 121.8(3) . . ?
N41 C42 C50 114.1(2) . . ?
C43 C42 C50 124.0(3) . . ?
C42 C43 C44 119.0(3) . . ?
C43 C44 C45 119.2(3) . . ?
C46 C45 C44 119.5(3) . . ?
N41 C46 C45 121.1(3) . . ?
O52 C50 O51 112.1(2) . . ?
O52 C50 C42 110.5(2) . . ?
O51 C50 C42 104.5(2) . . ?
O52 C50 C52 110.2(2) . . ?
O51 C50 C52 110.2(2) . . ?
C42 C50 C52 109.2(2) . . ?
C50 O52 Cu2 116.46(14) . . ?
C50 O52 Cu1 105.45(14) . . ?
Cu2 O52 Cu1 88.63(7) . . ?
C52 N51 C56 118.7(2) . . ?
C52 N51 Cu2 113.98(17) . . ?
C56 N51 Cu2 126.84(18) . . ?
N51 C52 C53 121.8(2) . . ?
N51 C52 C50 115.1(2) . . ?
C53 C52 C50 123.1(2) . . ?
C52 C53 C54 119.1(3) . . ?
C55 C54 C53 119.1(3) . . ?
C54 C55 C56 119.3(3) . . ?
N51 C56 C55 121.9(3) . . ?
C62 N61 C66 118.1(2) . . ?
C62 N61 Cu2 118.04(18) . . ?
C66 N61 Cu2 123.5(2) . . ?
N61 C62 C63 122.4(3) . . ?
N61 C62 C70 114.6(2) . . ?
C63 C62 C70 123.0(3) . . ?
C64 C63 C62 119.2(3) . . ?
C63 C64 C65 119.0(3) . . ?
C64 C65 C66 119.3(3) . . ?
N61 C66 C65 122.0(3) . . ?
O72 C70 O71 112.2(2) . . ?
O72 C70 C62 109.7(2) . . ?
O71 C70 C62 106.4(2) . . ?
O72 C70 C72 110.3(2) . . ?
O71 C70 C72 108.9(2) . . ?
C62 C70 C72 109.3(2) . . ?
C70 O72 Cu1 115.95(15) . . ?
C70 O72 Cu2 106.49(15) . . ?
Cu1 O72 Cu2 88.92(7) . . ?
C72 N71 C76 118.9(2) . . ?
C72 N71 Cu1 112.71(17) . . ?
C76 N71 Cu1 127.04(19) . . ?
N71 C72 C73 121.6(3) . . ?
N71 C72 C70 115.4(2) . . ?
C73 C72 C70 122.9(3) . . ?
C74 C73 C72 119.1(3) . . ?
C73 C74 C75 119.0(3) . . ?
C76 C75 C74 119.3(3) . . ?
N71 C76 C75 122.0(3) . . ?
O112 N110 O113 124.8(4) . . ?
O112 N110 O111 117.4(4) . . ?
O113 N110 O111 117.7(3) . . ?
N110 O111 Cu4 110.4(2) . . ?
O122 N120 O123 123.6(3) . . ?
O122 N120 O121 118.5(3) . . ?
O123 N120 O121 117.9(3) . . ?
N120 O121 Cu3 107.02(18) . . ?
O132 N130 O133 124.0(3) . . ?
O132 N130 O131 119.3(3) . . ?
O133 N130 O131 116.7(3) . . ?
N130 O131 Cu5 105.70(17) . . ?
O142 N140 O143 124.4(3) . . ?
O142 N140 O141 118.7(3) . . ?
O143 N140 O141 116.9(3) . . ?
N140 O141 Cu6 104.55(18) . . ?
O153 N150 O152 124.0(3) . . ?
O153 N150 O151 118.6(3) . . ?
O152 N150 O151 117.4(2) . . ?
N150 O151 Cu5 103.26(17) . . ?
O162 N160 O163 122.9(3) . . ?
O162 N160 O161 119.0(3) . . ?
O163 N160 O161 118.1(2) . . ?
N160 O161 Cu6 103.71(18) . . ?
N83 C82 C81 178.9(6) . . ?
N87 C86 C85 176.7(8) . . ?
N93 C92 C91 179.4(6) . . ?
N97 C96 C95 174.3(12) . . ?
N102 C101 C100 166.3(15) . . ?

loop_
_geom_bond_atom_site_label_1
_geom_bond_atom_site_label_2
_geom_bond_distance
_geom_bond_site_symmetry_2
_geom_bond_publ_flag
Cu1 O72 1.9457(17) . ?
Cu1 N41 1.982(2) . ?
Cu1 O11 2.0057(17) . ?
Cu1 N71 2.024(2) . ?
Cu1 O52 2.2272(19) . ?
Cu1 Cu2 2.9281(8) . ?
Cu2 O52 1.9549(17) . ?
Cu2 N61 1.984(2) . ?
Cu2 O32 2.0166(17) . ?
Cu2 N51 2.017(2) . ?
Cu2 O72 2.2251(19) . ?
Cu3 O12 1.9425(19) . ?
Cu3 O31 1.9459(17) . ?
Cu3 O121 1.976(2) . ?
Cu3 N1 1.982(2) . ?
Cu3 Cu4 3.0151(8) . ?
Cu4 O31 1.9338(19) . ?
Cu4 O12 1.9545(17) . ?
Cu4 O111 1.956(2) . ?
Cu4 N21 1.990(2) . ?
Cu5 O32 1.9135(18) . ?
Cu5 N31 1.964(2) . ?
Cu5 O151 1.9849(19) . ?
Cu5 O131 1.9894(19) . ?
Cu6 O11 1.9154(18) . ?
Cu6 N11 1.948(2) . ?
Cu6 O141 1.971(2) . ?
Cu6 O161 2.003(2) . ?
N1 C2 1.349(3) . ?
N1 C6 1.354(3) . ?
C2 C3 1.390(3) . ?
C2 C10 1.550(4) . ?
C3 C4 1.391(4) . ?
C4 C5 1.383(4) . ?
C5 C6 1.387(4) . ?
C10 O12 1.391(3) . ?
C10 O11 1.413(3) . ?
C10 C12 1.530(4) . ?
N11 C16 1.351(3) . ?
N11 C12 1.352(3) . ?
C12 C13 1.389(4) . ?
C13 C14 1.390(4) . ?
C14 C15 1.381(5) . ?
C15 C16 1.374(4) . ?
N21 C22 1.352(3) . ?
N21 C26 1.353(3) . ?
C22 C23 1.390(3) . ?
C22 C30 1.556(4) . ?
C23 C24 1.392(4) . ?
C24 C25 1.377(4) . ?
C25 C26 1.380(4) . ?
C30 O31 1.394(3) . ?
C30 O32 1.412(3) . ?
C30 C32 1.530(4) . ?
N31 C36 1.352(3) . ?
N31 C32 1.354(3) . ?
C32 C33 1.388(3) . ?
C33 C34 1.391(4) . ?
C34 C35 1.384(4) . ?
C35 C36 1.382(4) . ?
N41 C46 1.351(3) . ?
N41 C42 1.352(3) . ?
C42 C43 1.382(4) . ?
C42 C50 1.548(3) . ?
C43 C44 1.386(4) . ?
C44 C45 1.386(4) . ?
C45 C46 1.386(4) . ?
C50 O52 1.398(3) . ?
C50 O51 1.430(3) . ?
C50 C52 1.553(3) . ?
N51 C52 1.347(3) . ?
N51 C56 1.366(3) . ?
C52 C53 1.390(4) . ?
C53 C54 1.395(4) . ?
C54 C55 1.379(4) . ?
C55 C56 1.382(4) . ?
N61 C62 1.341(3) . ?
N61 C66 1.357(3) . ?
C62 C63 1.386(4) . ?
C62 C70 1.548(4) . ?
C63 C64 1.378(4) . ?
C64 C65 1.380(4) . ?
C65 C66 1.382(4) . ?
C70 O72 1.397(3) . ?
C70 O71 1.428(3) . ?
C70 C72 1.552(4) . ?
N71 C72 1.345(3) . ?
N71 C76 1.361(3) . ?
C72 C73 1.394(4) . ?
C73 C74 1.385(4) . ?
C74 C75 1.389(4) . ?
C75 C76 1.372(4) . ?
N110 O112 1.223(4) . ?
N110 O113 1.235(4) . ?
N110 O111 1.310(4) . ?
N120 O122 1.225(3) . ?
N120 O123 1.242(3) . ?
N120 O121 1.312(3) . ?
N130 O132 1.224(3) . ?
N130 O133 1.256(3) . ?
N130 O131 1.304(3) . ?
N140 O142 1.234(3) . ?
N140 O143 1.254(3) . ?
N140 O141 1.301(3) . ?
N150 O153 1.226(3) . ?
N150 O152 1.253(3) . ?
N150 O151 1.312(3) . ?
N160 O162 1.231(3) . ?
N160 O163 1.249(3) . ?
N160 O161 1.307(3) . ?
C81 C82 1.472(6) . ?
C82 N83 1.119(5) . ?
C85 C86 1.432(6) . ?
C86 N87 1.111(6) . ?
C91 C92 1.464(5) . ?
C92 N93 1.117(5) . ?
C95 C96 1.464(11) . ?
C96 N97 1.350(12) . ?
C100 C101 1.413(9) . ?
C101 N102 1.142(8) . ?
C106 N107 1.099(6) . ?

loop_
_geom_torsion_atom_site_label_1
_geom_torsion_atom_site_label_2
_geom_torsion_atom_site_label_3
_geom_torsion_atom_site_label_4
_geom_torsion
_geom_torsion_site_symmetry_1
_geom_torsion_site_symmetry_2
_geom_torsion_site_symmetry_3
_geom_torsion_site_symmetry_4
_geom_torsion_publ_flag
O72 Cu1 Cu2 O52 140.71(9) . . . . ?
N41 Cu1 Cu2 O52 -38.30(9) . . . . ?
O11 Cu1 Cu2 O52 79.51(10) . . . . ?
N71 Cu1 Cu2 O52 -136.14(9) . . . . ?
O72 Cu1 Cu2 N61 -38.03(9) . . . . ?
N41 Cu1 Cu2 N61 142.96(10) . . . . ?
O11 Cu1 Cu2 N61 -99.22(10) . . . . ?
N71 Cu1 Cu2 N61 45.12(9) . . . . ?
O52 Cu1 Cu2 N61 -178.74(9) . . . . ?
O72 Cu1 Cu2 O32 80.03(9) . . . . ?
N41 Cu1 Cu2 O32 -98.99(9) . . . . ?
O11 Cu1 Cu2 O32 18.83(10) . . . . ?
N71 Cu1 Cu2 O32 163.17(9) . . . . ?
O52 Cu1 Cu2 O32 -60.69(9) . . . . ?
O72 Cu1 Cu2 N51 -137.02(9) . . . . ?
N41 Cu1 Cu2 N51 43.96(9) . . . . ?
O11 Cu1 Cu2 N51 161.78(9) . . . . ?
N71 Cu1 Cu2 N51 -53.88(9) . . . . ?
O52 Cu1 Cu2 N51 82.26(9) . . . . ?
N41 Cu1 Cu2 O72 -179.02(9) . . . . ?
O11 Cu1 Cu2 O72 -61.20(9) . . . . ?
N71 Cu1 Cu2 O72 83.15(9) . . . . ?
O52 Cu1 Cu2 O72 -140.71(9) . . . . ?
O12 Cu3 Cu4 O31 160.26(11) . . . . ?
O121 Cu3 Cu4 O31 0.93(12) . . . . ?
N1 Cu3 Cu4 O31 176.60(11) . . . . ?
O31 Cu3 Cu4 O12 -160.26(11) . . . . ?
O121 Cu3 Cu4 O12 -159.33(12) . . . . ?
N1 Cu3 Cu4 O12 16.34(11) . . . . ?
O12 Cu3 Cu4 O111 -10.31(13) . . . . ?
O31 Cu3 Cu4 O111 -170.57(13) . . . . ?
O121 Cu3 Cu4 O111 -169.65(13) . . . . ?
N1 Cu3 Cu4 O111 6.02(12) . . . . ?
O12 Cu3 Cu4 N21 173.61(11) . . . . ?
O31 Cu3 Cu4 N21 13.35(11) . . . . ?
O121 Cu3 Cu4 N21 14.28(11) . . . . ?
N1 Cu3 Cu4 N21 -170.05(10) . . . . ?
O12 Cu3 N1 C2 6.95(17) . . . . ?
O31 Cu3 N1 C2 2.6(3) . . . . ?
O121 Cu3 N1 C2 173.60(17) . . . . ?
Cu4 Cu3 N1 C2 -3.4(2) . . . . ?
O12 Cu3 N1 C6 -175.9(2) . . . . ?
O31 Cu3 N1 C6 179.7(2) . . . . ?
O121 Cu3 N1 C6 -9.3(2) . . . . ?
Cu4 Cu3 N1 C6 173.69(18) . . . . ?
C6 N1 C2 C3 1.6(4) . . . . ?
Cu3 N1 C2 C3 178.93(19) . . . . ?
C6 N1 C2 C10 -175.0(2) . . . . ?
Cu3 N1 C2 C10 2.4(3) . . . . ?
N1 C2 C3 C4 -1.6(4) . . . . ?
C10 C2 C3 C4 174.8(2) . . . . ?
C2 C3 C4 C5 -0.1(4) . . . . ?
C3 C4 C5 C6 1.7(4) . . . . ?
C2 N1 C6 C5 0.1(4) . . . . ?
Cu3 N1 C6 C5 -176.88(19) . . . . ?
C4 C5 C6 N1 -1.7(4) . . . . ?
N1 C2 C10 O12 -14.4(3) . . . . ?
C3 C2 C10 O12 169.1(2) . . . . ?
N1 C2 C10 O11 106.3(2) . . . . ?
C3 C2 C10 O11 -70.2(3) . . . . ?
N1 C2 C10 C12 -133.6(2) . . . . ?
C3 C2 C10 C12 49.9(3) . . . . ?
O12 C10 O11 Cu6 -131.73(18) . . . . ?
C12 C10 O11 Cu6 -10.6(2) . . . . ?
C2 C10 O11 Cu6 110.0(2) . . . . ?
O12 C10 O11 Cu1 43.2(3) . . . . ?
C12 C10 O11 Cu1 164.31(15) . . . . ?
C2 C10 O11 Cu1 -75.0(2) . . . . ?
N11 Cu6 O11 C10 7.61(16) . . . . ?
O141 Cu6 O11 C10 175.32(16) . . . . ?
O161 Cu6 O11 C10 -83.0(3) . . . . ?
N11 Cu6 O11 Cu1 -167.28(11) . . . . ?
O141 Cu6 O11 Cu1 0.43(11) . . . . ?
O161 Cu6 O11 Cu1 102.1(2) . . . . ?
O72 Cu1 O11 C10 -78.75(17) . . . . ?
N41 Cu1 O11 C10 89.14(18) . . . . ?
N71 Cu1 O11 C10 -166.09(16) . . . . ?
O52 Cu1 O11 C10 9.16(19) . . . . ?
Cu2 Cu1 O11 C10 -36.43(19) . . . . ?
O72 Cu1 O11 Cu6 95.84(10) . . . . ?
N41 Cu1 O11 Cu6 -96.28(11) . . . . ?
N71 Cu1 O11 Cu6 8.49(15) . . . . ?
O52 Cu1 O11 Cu6 -176.25(8) . . . . ?
Cu2 Cu1 O11 Cu6 138.15(7) . . . . ?
O11 C10 O12 Cu3 -98.3(2) . . . . ?
C12 C10 O12 Cu3 140.45(18) . . . . ?
C2 C10 O12 Cu3 20.4(2) . . . . ?
O11 C10 O12 Cu4 40.0(3) . . . . ?
C12 C10 O12 Cu4 -81.3(3) . . . . ?
C2 C10 O12 Cu4 158.68(16) . . . . ?
O31 Cu3 O12 C10 162.06(18) . . . . ?
O121 Cu3 O12 C10 -123.8(3) . . . . ?
N1 Cu3 O12 C10 -16.37(17) . . . . ?
Cu4 Cu3 O12 C10 149.5(2) . . . . ?
O31 Cu3 O12 Cu4 12.56(7) . . . . ?
O121 Cu3 O12 Cu4 86.7(3) . . . . ?
N1 Cu3 O12 Cu4 -165.86(9) . . . . ?
O31 Cu4 O12 C10 -155.4(2) . . . . ?
O111 Cu4 O12 C10 30.3(2) . . . . ?
N21 Cu4 O12 C10 -158.3(2) . . . . ?
Cu3 Cu4 O12 C10 -142.7(2) . . . . ?
O31 Cu4 O12 Cu3 -12.64(7) . . . . ?
O111 Cu4 O12 Cu3 173.07(9) . . . . ?
N21 Cu4 O12 Cu3 -15.6(3) . . . . ?
O11 Cu6 N11 C16 173.8(2) . . . . ?
O141 Cu6 N11 C16 93.8(5) . . . . ?
O161 Cu6 N11 C16 -24.8(2) . . . . ?
O11 Cu6 N11 C12 -2.18(18) . . . . ?
O141 Cu6 N11 C12 -82.1(5) . . . . ?
O161 Cu6 N11 C12 159.21(19) . . . . ?
C16 N11 C12 C13 1.3(4) . . . . ?
Cu6 N11 C12 C13 177.5(2) . . . . ?
C16 N11 C12 C10 -179.5(2) . . . . ?
Cu6 N11 C12 C10 -3.2(3) . . . . ?
O12 C10 C12 N11 131.4(2) . . . . ?
O11 C10 C12 N11 8.9(3) . . . . ?
C2 C10 C12 N11 -110.4(3) . . . . ?
O12 C10 C12 C13 -49.4(3) . . . . ?
O11 C10 C12 C13 -171.9(2) . . . . ?
C2 C10 C12 C13 68.8(3) . . . . ?
N11 C12 C13 C14 -0.3(4) . . . . ?
C10 C12 C13 C14 -179.4(3) . . . . ?
C12 C13 C14 C15 -1.4(5) . . . . ?
C13 C14 C15 C16 2.0(5) . . . . ?
C12 N11 C16 C15 -0.7(5) . . . . ?
Cu6 N11 C16 C15 -176.4(2) . . . . ?
C14 C15 C16 N11 -0.9(5) . . . . ?
O31 Cu4 N21 C22 7.64(17) . . . . ?
O12 Cu4 N21 C22 10.5(3) . . . . ?
O111 Cu4 N21 C22 -178.17(17) . . . . ?
Cu3 Cu4 N21 C22 -0.8(2) . . . . ?
O31 Cu4 N21 C26 -175.9(2) . . . . ?
O12 Cu4 N21 C26 -173.0(2) . . . . ?
O111 Cu4 N21 C26 -1.7(2) . . . . ?
Cu3 Cu4 N21 C26 175.62(19) . . . . ?
C26 N21 C22 C23 0.8(4) . . . . ?
Cu4 N21 C22 C23 177.54(19) . . . . ?
C26 N21 C22 C30 -175.4(2) . . . . ?
Cu4 N21 C22 C30 1.3(3) . . . . ?
N21 C22 C23 C24 -0.8(4) . . . . ?
C30 C22 C23 C24 175.2(2) . . . . ?
C22 C23 C24 C25 -0.2(4) . . . . ?
C23 C24 C25 C26 1.1(4) . . . . ?
C22 N21 C26 C25 0.1(4) . . . . ?
Cu4 N21 C26 C25 -176.1(2) . . . . ?
C24 C25 C26 N21 -1.1(4) . . . . ?
N21 C22 C30 O31 -13.3(3) . . . . ?
C23 C22 C30 O31 170.5(2) . . . . ?
N21 C22 C30 O32 107.4(2) . . . . ?
C23 C22 C30 O32 -68.8(3) . . . . ?
N21 C22 C30 C32 -132.1(2) . . . . ?
C23 C22 C30 C32 51.7(3) . . . . ?
O32 C30 O31 Cu4 -98.5(2) . . . . ?
C32 C30 O31 Cu4 140.24(17) . . . . ?
C22 C30 O31 Cu4 20.2(2) . . . . ?
O32 C30 O31 Cu3 43.1(3) . . . . ?
C32 C30 O31 Cu3 -78.1(3) . . . . ?
C22 C30 O31 Cu3 161.82(15) . . . . ?
O12 Cu4 O31 C30 164.44(18) . . . . ?
O111 Cu4 O31 C30 -136.8(6) . . . . ?
N21 Cu4 O31 C30 -16.63(17) . . . . ?
Cu3 Cu4 O31 C30 151.8(2) . . . . ?
O12 Cu4 O31 Cu3 12.65(7) . . . . ?
O111 Cu4 O31 Cu3 71.4(7) . . . . ?
N21 Cu4 O31 Cu3 -168.41(9) . . . . ?
O12 Cu3 O31 C30 -158.6(2) . . . . ?
O121 Cu3 O31 C30 34.8(2) . . . . ?
N1 Cu3 O31 C30 -154.1(2) . . . . ?
Cu4 Cu3 O31 C30 -145.8(2) . . . . ?
O12 Cu3 O31 Cu4 -12.73(7) . . . . ?
O121 Cu3 O31 Cu4 -179.37(8) . . . . ?
N1 Cu3 O31 Cu4 -8.3(3) . . . . ?
O31 C30 O32 Cu5 -136.24(17) . . . . ?
C32 C30 O32 Cu5 -15.5(2) . . . . ?
C22 C30 O32 Cu5 105.8(2) . . . . ?
O31 C30 O32 Cu2 41.6(3) . . . . ?
C32 C30 O32 Cu2 162.38(14) . . . . ?
C22 C30 O32 Cu2 -76.4(2) . . . . ?
N31 Cu5 O32 C30 10.17(16) . . . . ?
O151 Cu5 O32 C30 -81.8(4) . . . . ?
O131 Cu5 O32 C30 179.10(16) . . . . ?
N31 Cu5 O32 Cu2 -167.59(11) . . . . ?
O151 Cu5 O32 Cu2 100.5(3) . . . . ?
O131 Cu5 O32 Cu2 1.34(11) . . . . ?
O52 Cu2 O32 C30 -77.85(17) . . . . ?
N61 Cu2 O32 C30 89.36(18) . . . . ?
N51 Cu2 O32 C30 -164.64(16) . . . . ?
O72 Cu2 O32 C30 9.99(18) . . . . ?
Cu1 Cu2 O32 C30 -35.75(19) . . . . ?
O52 Cu2 O32 Cu5 99.79(10) . . . . ?
N61 Cu2 O32 Cu5 -93.00(11) . . . . ?
N51 Cu2 O32 Cu5 13.00(15) . . . . ?
O72 Cu2 O32 Cu5 -172.37(8) . . . . ?
Cu1 Cu2 O32 Cu5 141.89(7) . . . . ?
O32 Cu5 N31 C36 171.8(2) . . . . ?
O151 Cu5 N31 C36 -21.2(2) . . . . ?
O131 Cu5 N31 C36 95.6(5) . . . . ?
O32 Cu5 N31 C32 -1.58(17) . . . . ?
O151 Cu5 N31 C32 165.40(18) . . . . ?
O131 Cu5 N31 C32 -77.7(5) . . . . ?
C36 N31 C32 C33 -0.2(4) . . . . ?
Cu5 N31 C32 C33 173.79(19) . . . . ?
C36 N31 C32 C30 179.4(2) . . . . ?
Cu5 N31 C32 C30 -6.6(3) . . . . ?
O31 C30 C32 N31 136.7(2) . . . . ?
O32 C30 C32 N31 14.3(3) . . . . ?
C22 C30 C32 N31 -105.5(3) . . . . ?
O31 C30 C32 C33 -43.7(3) . . . . ?
O32 C30 C32 C33 -166.2(2) . . . . ?
C22 C30 C32 C33 74.1(3) . . . . ?
N31 C32 C33 C34 1.1(4) . . . . ?
C30 C32 C33 C34 -178.4(2) . . . . ?
C32 C33 C34 C35 -0.7(4) . . . . ?
C33 C34 C35 C36 -0.6(4) . . . . ?
C32 N31 C36 C35 -1.2(4) . . . . ?
Cu5 N31 C36 C35 -174.2(2) . . . . ?
C34 C35 C36 N31 1.6(4) . . . . ?
O72 Cu1 N41 C46 -174.2(2) . . . . ?
O11 Cu1 N41 C46 50.4(2) . . . . ?
N71 Cu1 N41 C46 -81.9(2) . . . . ?
O52 Cu1 N41 C46 163.4(2) . . . . ?
Cu2 Cu1 N41 C46 -171.69(18) . . . . ?
O72 Cu1 N41 C42 12.1(4) . . . . ?
O11 Cu1 N41 C42 -123.25(18) . . . . ?
N71 Cu1 N41 C42 104.40(19) . . . . ?
O52 Cu1 N41 C42 -10.25(17) . . . . ?
Cu2 Cu1 N41 C42 14.6(2) . . . . ?
C46 N41 C42 C43 -0.2(4) . . . . ?
Cu1 N41 C42 C43 173.7(2) . . . . ?
C46 N41 C42 C50 178.1(2) . . . . ?
Cu1 N41 C42 C50 -8.0(3) . . . . ?
N41 C42 C43 C44 -0.9(4) . . . . ?
C50 C42 C43 C44 -179.0(2) . . . . ?
C42 C43 C44 C45 1.5(4) . . . . ?
C43 C44 C45 C46 -1.0(4) . . . . ?
C42 N41 C46 C45 0.7(4) . . . . ?
Cu1 N41 C46 C45 -172.80(19) . . . . ?
C44 C45 C46 N41 -0.1(4) . . . . ?
N41 C42 C50 O52 33.3(3) . . . . ?
C43 C42 C50 O52 -148.4(2) . . . . ?
N41 C42 C50 O51 154.1(2) . . . . ?
C43 C42 C50 O51 -27.7(3) . . . . ?
N41 C42 C50 C52 -88.0(3) . . . . ?
C43 C42 C50 C52 90.2(3) . . . . ?
O51 C50 O52 Cu2 109.57(19) . . . . ?
C42 C50 O52 Cu2 -134.28(17) . . . . ?
C52 C50 O52 Cu2 -13.5(3) . . . . ?
O51 C50 O52 Cu1 -154.12(16) . . . . ?
C42 C50 O52 Cu1 -38.0(2) . . . . ?
C52 C50 O52 Cu1 82.8(2) . . . . ?
N61 Cu2 O52 C50 110.4(3) . . . . ?
O32 Cu2 O52 C50 -114.92(17) . . . . ?
N51 Cu2 O52 C50 13.90(17) . . . . ?
O72 Cu2 O52 C50 131.60(17) . . . . ?
Cu1 Cu2 O52 C50 106.60(18) . . . . ?
N61 Cu2 O52 Cu1 3.8(3) . . . . ?
O32 Cu2 O52 Cu1 138.48(6) . . . . ?
N51 Cu2 O52 Cu1 -92.70(8) . . . . ?
O72 Cu2 O52 Cu1 25.00(6) . . . . ?
O72 Cu1 O52 C50 -146.01(15) . . . . ?
N41 Cu1 O52 C50 27.51(15) . . . . ?
O11 Cu1 O52 C50 116.95(14) . . . . ?
N71 Cu1 O52 C50 -67.02(16) . . . . ?
Cu2 Cu1 O52 C50 -117.12(16) . . . . ?
O72 Cu1 O52 Cu2 -28.89(7) . . . . ?
N41 Cu1 O52 Cu2 144.63(8) . . . . ?
O11 Cu1 O52 Cu2 -125.93(7) . . . . ?
N71 Cu1 O52 Cu2 50.10(9) . . . . ?
O52 Cu2 N51 C52 -11.08(19) . . . . ?
N61 Cu2 N51 C52 -172.84(19) . . . . ?
O32 Cu2 N51 C52 83.5(2) . . . . ?
O72 Cu2 N51 C52 -90.99(19) . . . . ?
Cu1 Cu2 N51 C52 -60.60(19) . . . . ?
O52 Cu2 N51 C56 176.7(2) . . . . ?
N61 Cu2 N51 C56 14.9(2) . . . . ?
O32 Cu2 N51 C56 -88.7(2) . . . . ?
O72 Cu2 N51 C56 96.8(2) . . . . ?
Cu1 Cu2 N51 C56 127.2(2) . . . . ?
C56 N51 C52 C53 -0.1(4) . . . . ?
Cu2 N51 C52 C53 -173.0(2) . . . . ?
C56 N51 C52 C50 179.6(2) . . . . ?
Cu2 N51 C52 C50 6.7(3) . . . . ?
O52 C50 C52 N51 4.1(3) . . . . ?
O51 C50 C52 N51 -120.1(2) . . . . ?
C42 C50 C52 N51 125.7(3) . . . . ?
O52 C50 C52 C53 -176.2(2) . . . . ?
O51 C50 C52 C53 59.6(3) . . . . ?
C42 C50 C52 C53 -54.7(3) . . . . ?
N51 C52 C53 C54 0.8(4) . . . . ?
C50 C52 C53 C54 -178.9(3) . . . . ?
C52 C53 C54 C55 -1.7(4) . . . . ?
C53 C54 C55 C56 1.9(5) . . . . ?
C52 N51 C56 C55 0.3(4) . . . . ?
Cu2 N51 C56 C55 172.2(2) . . . . ?
C54 C55 C56 N51 -1.2(5) . . . . ?
O52 Cu2 N61 C62 10.7(4) . . . . ?
O32 Cu2 N61 C62 -124.49(19) . . . . ?
N51 Cu2 N61 C62 104.40(19) . . . . ?
O72 Cu2 N61 C62 -10.88(18) . . . . ?
Cu1 Cu2 N61 C62 13.8(2) . . . . ?
O52 Cu2 N61 C66 -176.0(2) . . . . ?
O32 Cu2 N61 C66 48.8(2) . . . . ?
N51 Cu2 N61 C66 -82.3(2) . . . . ?
O72 Cu2 N61 C66 162.4(2) . . . . ?
Cu1 Cu2 N61 C66 -172.92(18) . . . . ?
C66 N61 C62 C63 -0.3(4) . . . . ?
Cu2 N61 C62 C63 173.3(2) . . . . ?
C66 N61 C62 C70 179.4(2) . . . . ?
Cu2 N61 C62 C70 -7.0(3) . . . . ?
N61 C62 C63 C64 -0.4(4) . . . . ?
C70 C62 C63 C64 179.9(3) . . . . ?
C62 C63 C64 C65 0.4(4) . . . . ?
C63 C64 C65 C66 0.3(4) . . . . ?
C62 N61 C66 C65 1.1(4) . . . . ?
Cu2 N61 C66 C65 -172.2(2) . . . . ?
C64 C65 C66 N61 -1.1(4) . . . . ?
N61 C62 C70 O72 31.9(3) . . . . ?
C63 C62 C70 O72 -148.4(3) . . . . ?
N61 C62 C70 O71 153.5(2) . . . . ?
C63 C62 C70 O71 -26.8(3) . . . . ?
N61 C62 C70 C72 -89.2(3) . . . . ?
C63 C62 C70 C72 90.6(3) . . . . ?
O71 C70 O72 Cu1 107.6(2) . . . . ?
C62 C70 O72 Cu1 -134.39(17) . . . . ?
C72 C70 O72 Cu1 -14.0(3) . . . . ?
O71 C70 O72 Cu2 -155.36(17) . . . . ?
C62 C70 O72 Cu2 -37.4(2) . . . . ?
C72 C70 O72 Cu2 83.1(2) . . . . ?
N41 Cu1 O72 C70 110.9(3) . . . . ?
O11 Cu1 O72 C70 -114.24(18) . . . . ?
N71 Cu1 O72 C70 16.16(18) . . . . ?
O52 Cu1 O72 C70 132.96(17) . . . . ?
Cu2 Cu1 O72 C70 107.85(18) . . . . ?
N41 Cu1 O72 Cu2 3.1(3) . . . . ?
O11 Cu1 O72 Cu2 137.91(6) . . . . ?
N71 Cu1 O72 Cu2 -91.69(8) . . . . ?
O52 Cu1 O72 Cu2 25.11(6) . . . . ?
O52 Cu2 O72 C70 -145.73(15) . . . . ?
N61 Cu2 O72 C70 27.68(15) . . . . ?
O32 Cu2 O72 C70 117.32(15) . . . . ?
N51 Cu2 O72 C70 -67.31(16) . . . . ?
Cu1 Cu2 O72 C70 -116.80(16) . . . . ?
O52 Cu2 O72 Cu1 -28.93(7) . . . . ?
N61 Cu2 O72 Cu1 144.48(8) . . . . ?
O32 Cu2 O72 Cu1 -125.87(7) . . . . ?
N51 Cu2 O72 Cu1 49.49(9) . . . . ?
O72 Cu1 N71 C72 -14.93(19) . . . . ?
N41 Cu1 N71 C72 -177.60(19) . . . . ?
O11 Cu1 N71 C72 79.8(2) . . . . ?
O52 Cu1 N71 C72 -95.3(2) . . . . ?
Cu2 Cu1 N71 C72 -64.48(19) . . . . ?
O72 Cu1 N71 C76 178.8(2) . . . . ?
N41 Cu1 N71 C76 16.2(2) . . . . ?
O11 Cu1 N71 C76 -86.4(3) . . . . ?
O52 Cu1 N71 C76 98.4(2) . . . . ?
Cu2 Cu1 N71 C76 129.3(2) . . . . ?
C76 N71 C72 C73 1.2(4) . . . . ?
Cu1 N71 C72 C73 -166.3(2) . . . . ?
C76 N71 C72 C70 178.8(2) . . . . ?
Cu1 N71 C72 C70 11.3(3) . . . . ?
O72 C70 C72 N71 1.2(3) . . . . ?
O71 C70 C72 N71 -122.3(3) . . . . ?
C62 C70 C72 N71 121.9(3) . . . . ?
O72 C70 C72 C73 178.7(3) . . . . ?
O71 C70 C72 C73 55.2(4) . . . . ?
C62 C70 C72 C73 -60.6(4) . . . . ?
N71 C72 C73 C74 0.3(5) . . . . ?
C70 C72 C73 C74 -177.1(3) . . . . ?
C72 C73 C74 C75 -1.4(5) . . . . ?
C73 C74 C75 C76 1.2(5) . . . . ?
C72 N71 C76 C75 -1.4(4) . . . . ?
Cu1 N71 C76 C75 164.0(2) . . . . ?
C74 C75 C76 N71 0.3(5) . . . . ?
O112 N110 O111 Cu4 -168.3(2) . . . . ?
O113 N110 O111 Cu4 12.4(4) . . . . ?
O31 Cu4 O111 N110 23.3(8) . . . . ?
O12 Cu4 O111 N110 80.89(19) . . . . ?
N21 Cu4 O111 N110 -95.98(19) . . . . ?
Cu3 Cu4 O111 N110 87.47(19) . . . . ?
O122 N120 O121 Cu3 -171.9(2) . . . . ?
O123 N120 O121 Cu3 7.9(3) . . . . ?
O12 Cu3 O121 N120 13.9(4) . . . . ?
O31 Cu3 O121 N120 85.43(16) . . . . ?
N1 Cu3 O121 N120 -91.36(16) . . . . ?
Cu4 Cu3 O121 N120 84.84(16) . . . . ?
O132 N130 O131 Cu5 -167.4(2) . . . . ?
O133 N130 O131 Cu5 14.1(3) . . . . ?
O32 Cu5 O131 N130 -108.44(17) . . . . ?
N31 Cu5 O131 N130 -33.1(6) . . . . ?
O151 Cu5 O131 N130 84.35(17) . . . . ?
O142 N140 O141 Cu6 -166.8(2) . . . . ?
O143 N140 O141 Cu6 12.7(3) . . . . ?
O11 Cu6 O141 N140 -121.82(17) . . . . ?
N11 Cu6 O141 N140 -42.8(5) . . . . ?
O161 Cu6 O141 N140 76.31(18) . . . . ?
O153 N150 O151 Cu5 -175.9(2) . . . . ?
O152 N150 O151 Cu5 3.7(3) . . . . ?
O32 Cu5 O151 N150 -18.3(4) . . . . ?
N31 Cu5 O151 N150 -108.92(16) . . . . ?
O131 Cu5 O151 N150 81.23(16) . . . . ?
O162 N160 O161 Cu6 -177.4(2) . . . . ?
O163 N160 O161 Cu6 2.3(3) . . . . ?
O11 Cu6 O161 N160 -16.1(3) . . . . ?
N11 Cu6 O161 N160 -104.90(17) . . . . ?
O141 Cu6 O161 N160 86.01(17) . . . . ?
